data_4112513
loop_
_publ_author_name
'H\'el\`ene P. A. Mercier'
'Matthew D. Moran'
'Gary J. Schrobilgen'
'Christoph Steinberg'
'Reijo J. Suontamo'

_publ_section_title
;
 The Syntheses of Carbocations by Use of the Noble-Gas Oxidant,
 [XeOTeF5][Sb(OTeF5)6]: The Syntheses and Characterization of the CX3+ (X
 = Cl, Br, OTeF5) and CBr(OTeF5)2+ Cations and Theoretical Studies of CX3+
 and BX3 (X = F, Cl, Br, I, OTeF5)
;
_journal_name_full 'Journal of the American Chemical Society'
_journal_page_first 5533
_journal_page_last 5548
_journal_paper_doi 10.1021/ja030649e
_journal_volume 126
_journal_year 2004
_chemical_formula_sum 'C Br3 Cl F31 O8 S Sb Te6'
_chemical_formula_weight 1923.60
_chemical_name_systematic
; 
 ? 
;
_space_group_IT_number 14
_symmetry_cell_setting monoclinic
_symmetry_space_group_name_Hall '-P 2yn'
_symmetry_space_group_name_H-M 'P 1 21/n 1'
_atom_sites_solution_hydrogens geom
_atom_sites_solution_primary direct
_atom_sites_solution_secondary difmap
_audit_creation_method SHELXL-97
_cell_angle_alpha 90.00
_cell_angle_beta 90.781(7)
_cell_angle_gamma 90.00
_cell_formula_units_Z 4
_cell_length_a 18.617(6)
_cell_length_b 9.935(3)
_cell_length_c 19.129(7)
_cell_measurement_temperature 100(2)
_cell_volume 3538(2)
_computing_structure_refinement 'SHELXL-97 (Sheldrick, 1997)'
_computing_structure_solution 'SHELXS-97 (Sheldrick, 1990)'
_diffrn_ambient_temperature 100(2)
_diffrn_measured_fraction_theta_full 0.997
_diffrn_measured_fraction_theta_max 0.997
_diffrn_radiation_monochromator graphite
_diffrn_radiation_source 'fine-focus sealed tube'
_diffrn_radiation_type MoK\a
_diffrn_radiation_wavelength 0.71073
_diffrn_reflns_av_R_equivalents 0.1045
_diffrn_reflns_av_sigmaI/netI 0.1324
_diffrn_reflns_limit_h_max 20
_diffrn_reflns_limit_h_min -22
_diffrn_reflns_limit_k_max 11
_diffrn_reflns_limit_k_min -11
_diffrn_reflns_limit_l_max 22
_diffrn_reflns_limit_l_min -19
_diffrn_reflns_number 18094
_diffrn_reflns_theta_full 24.98
_diffrn_reflns_theta_max 24.98
_diffrn_reflns_theta_min 1.52
_exptl_absorpt_coefficient_mu 9.345
_exptl_crystal_density_diffrn 3.611
_exptl_crystal_F_000 3400
_refine_diff_density_max 1.565
_refine_diff_density_min -1.460
_refine_diff_density_rms 0.331
_refine_ls_extinction_coef 0.00048(4)
_refine_ls_extinction_expression Fc^*^=kFc[1+0.001xFc^2^\l^3^/sin(2\q)]^-1/4^
_refine_ls_extinction_method SHELXL
_refine_ls_goodness_of_fit_ref 1.035
_refine_ls_hydrogen_treatment mixed
_refine_ls_matrix_type full
_refine_ls_number_parameters 445
_refine_ls_number_reflns 6202
_refine_ls_number_restraints 0
_refine_ls_restrained_S_all 1.035
_refine_ls_R_factor_all 0.1229
_refine_ls_R_factor_gt 0.0621
_refine_ls_shift/su_max 0.001
_refine_ls_shift/su_mean 0.000
_refine_ls_structure_factor_coef Fsqd
_refine_ls_weighting_details 'calc w=1/[\s^2^(Fo^2^)+(0.0412P)^2^+0.0000P] where P=(Fo^2^+2Fc^2^)/3'
_refine_ls_weighting_scheme calc
_refine_ls_wR_factor_gt 0.1051
_refine_ls_wR_factor_ref 0.1211
_reflns_number_gt 3735
_reflns_number_total 6202
_reflns_threshold_expression >2sigma(I)
_cod_data_source_file ja030649e_1.cif
_cod_data_source_block CBr3+Sb(OTeF5)6-.SO2ClF
_cod_database_code 4112513

loop_
_symmetry_equiv_pos_as_xyz
'x, y, z'
'-x+1/2, y+1/2, -z+1/2'
'-x, -y, -z'
'x-1/2, -y-1/2, z-1/2'

loop_
_atom_site_label
_atom_site_type_symbol
_atom_site_fract_x
_atom_site_fract_y
_atom_site_fract_z
_atom_site_U_iso_or_equiv
_atom_site_adp_type
_atom_site_occupancy
_atom_site_calc_flag
Te1 Te 0.55235(6) 0.68630(11) 0.16364(6) 0.0152(3) Uani 1 d
Te2 Te 0.44363(6) 0.80922(11) 0.40459(6) 0.0180(3) Uani 1 d
Sb1 Sb 0.50625(6) 0.98629(11) 0.25379(6) 0.0121(3) Uani 1 d
Te4 Te 0.57179(6) 1.16909(11) 0.10743(6) 0.0169(3) Uani 1 d
Te5 Te 0.68469(6) 1.00954(11) 0.32322(6) 0.0182(3) Uani 1 d
Te6 Te 0.44960(6) 1.27905(10) 0.34459(6) 0.0150(3) Uani 1 d
Te3 Te 0.32885(6) 0.96109(11) 0.18232(6) 0.0183(3) Uani 1 d
Br1 Br 0.75489(10) 0.38178(17) 0.47300(10) 0.0257(5) Uani 1 d
Br2 Br 0.71242(10) 0.68516(18) 0.49125(10) 0.0249(5) Uani 1 d
Br3 Br 0.64520(11) 0.5133(2) 0.36943(12) 0.0413(6) Uani 1 d
S1 S 0.3218(2) 0.4706(4) 0.0589(2) 0.0239(11) Uani 1 d
Cl1 Cl 0.3265(3) 0.4239(5) 0.1574(3) 0.0412(14) Uani 1 d
F2 F 0.6096(5) 0.5801(9) 0.2213(5) 0.024(2) Uani 1 d
F3 F 0.3554(5) 0.8555(9) 0.3710(5) 0.030(3) Uani 1 d
O3 O 0.4150(5) 0.9087(10) 0.2256(5) 0.014(3) Uiso 1 d
O4 O 0.5217(5) 1.0413(10) 0.1576(5) 0.014(3) Uani 1 d
F6 F 0.5600(5) 0.5559(9) 0.0957(5) 0.027(3) Uani 1 d
F7 F 0.3456(5) 0.8524(11) 0.1069(5) 0.039(3) Uani 1 d
F8 F 0.6332(5) 0.7624(10) 0.1284(5) 0.032(3) Uani 1 d
O7 O 0.3217(8) 0.3533(13) 0.0180(7) 0.051(4) Uani 1 d
O5 O 0.6004(5) 1.0632(11) 0.2823(6) 0.020(3) Uani 1 d
F11 F 0.6226(6) 1.2887(10) 0.0545(5) 0.035(3) Uani 1 d
O6 O 0.4620(5) 1.1629(10) 0.2708(5) 0.016(3) Uani 1 d
F13 F 0.5713(5) 1.0563(9) 0.0312(5) 0.026(3) Uani 1 d
F14 F 0.5241(5) 1.2108(9) 0.3965(5) 0.024(2) Uani 1 d
F15 F 0.3855(5) 1.1698(9) 0.3892(5) 0.025(2) Uani 1 d
F16 F 0.7713(5) 0.9604(10) 0.3642(6) 0.040(3) Uani 1 d
O8 O 0.2698(7) 0.5727(12) 0.0476(7) 0.043(4) Uani 1 d
O1 O 0.5510(5) 0.8100(10) 0.2337(5) 0.017(3) Uani 1 d
O2 O 0.4899(6) 0.9380(11) 0.3512(6) 0.024(3) Uani 1 d
F21 F 0.5121(5) 1.3986(8) 0.3063(5) 0.024(2) Uani 1 d
F22 F 0.5763(5) 1.2926(10) 0.1784(5) 0.029(3) Uani 1 d
F23 F 0.4956(5) 0.7810(9) 0.1012(5) 0.024(2) Uani 1 d
F24 F 0.6589(5) 1.1008(9) 0.1338(5) 0.025(2) Uiso 1 d
F25 F 0.6482(6) 0.8530(10) 0.3552(6) 0.041(3) Uiso 1 d
F26 F 0.4719(5) 0.5991(9) 0.1943(5) 0.025(2) Uani 1 d
F27 F 0.3751(5) 1.3602(9) 0.2973(5) 0.028(3) Uani 1 d
F28 F 0.4331(5) 0.9326(9) 0.4741(5) 0.031(3) Uani 1 d
F29 F 0.5276(5) 0.7528(10) 0.4443(5) 0.036(3) Uani 1 d
F30 F 0.2824(5) 0.8208(9) 0.2244(5) 0.026(2) Uani 1 d
F32 F 0.6628(6) 1.0936(13) 0.4059(6) 0.060(4) Uani 1 d
F33 F 0.3672(5) 1.1073(10) 0.1361(6) 0.037(3) Uani 1 d
F35 F 0.4357(5) 1.4016(9) 0.4148(5) 0.028(3) Uani 1 d
F36 F 0.2421(5) 1.0067(10) 0.1402(6) 0.041(3) Uani 1 d
F37 F 0.4489(6) 0.6748(9) 0.3393(6) 0.048(3) Uani 1 d
C1 C 0.7021(8) 0.5304(16) 0.4446(9) 0.017(4) Uiso 1 d
F40 F 0.4898(5) 1.2498(10) 0.0745(6) 0.039(3) Uani 1 d
F43 F 0.3037(5) 1.0713(9) 0.2541(5) 0.033(3) Uani 1 d
F44 F 0.3987(6) 0.6850(10) 0.4608(5) 0.040(3) Uani 1 d
F50 F 0.7143(6) 0.9234(11) 0.2449(6) 0.048(3) Uani 1 d
F78 F 0.3968(5) 0.5330(10) 0.0534(5) 0.034(3) Uani 1 d
F67 F 0.7254(6) 1.1615(10) 0.2922(6) 0.043(3) Uiso 1 d

loop_
_atom_site_aniso_label
_atom_site_aniso_U_11
_atom_site_aniso_U_22
_atom_site_aniso_U_33
_atom_site_aniso_U_23
_atom_site_aniso_U_13
_atom_site_aniso_U_12
Te1 0.0168(6) 0.0126(6) 0.0161(7) -0.0005(5) -0.0016(5) -0.0007(5)
Te2 0.0235(7) 0.0134(6) 0.0171(7) 0.0027(5) 0.0035(5) -0.0017(5)
Sb1 0.0134(6) 0.0100(6) 0.0130(6) 0.0008(5) 0.0001(5) -0.0002(5)
Te4 0.0193(7) 0.0157(6) 0.0159(7) 0.0045(5) 0.0017(5) 0.0009(5)
Te5 0.0135(6) 0.0183(6) 0.0226(7) 0.0020(5) -0.0046(5) -0.0007(5)
Te6 0.0189(6) 0.0108(6) 0.0154(7) -0.0009(5) -0.0017(5) 0.0015(5)
Te3 0.0129(6) 0.0224(7) 0.0194(7) 0.0023(5) -0.0044(5) -0.0021(5)
Br1 0.0293(11) 0.0180(10) 0.0297(12) -0.0008(8) 0.0006(9) 0.0041(8)
Br2 0.0302(11) 0.0224(10) 0.0219(11) -0.0025(8) -0.0048(9) 0.0045(8)
Br3 0.0458(14) 0.0317(12) 0.0457(14) -0.0110(10) -0.0291(11) 0.0031(10)
S1 0.029(3) 0.020(3) 0.022(3) 0.004(2) -0.005(2) -0.007(2)
Cl1 0.046(3) 0.054(4) 0.024(3) 0.010(2) 0.007(3) 0.000(3)
F2 0.032(6) 0.022(6) 0.017(6) 0.008(4) -0.007(5) 0.006(5)
F3 0.018(6) 0.035(6) 0.037(7) 0.014(5) -0.007(5) -0.005(5)
O4 0.018(6) 0.018(6) 0.005(6) 0.000(5) -0.002(5) 0.003(5)
F6 0.029(6) 0.025(6) 0.027(6) -0.003(5) -0.006(5) -0.005(5)
F7 0.031(7) 0.066(8) 0.020(6) -0.022(6) -0.003(5) -0.003(6)
F8 0.036(7) 0.037(6) 0.025(7) -0.015(5) 0.013(5) -0.004(5)
O7 0.079(12) 0.039(9) 0.035(10) -0.004(7) -0.004(8) -0.016(8)
O5 0.013(7) 0.022(7) 0.025(7) -0.002(5) -0.004(5) -0.007(5)
F11 0.049(7) 0.033(7) 0.023(6) 0.013(5) 0.016(6) -0.005(5)
O6 0.010(6) 0.026(7) 0.010(6) 0.001(5) 0.000(5) 0.012(5)
F13 0.038(7) 0.024(6) 0.015(6) -0.009(4) 0.002(5) -0.006(5)
F14 0.025(6) 0.026(6) 0.020(6) -0.002(4) -0.008(5) 0.003(5)
F15 0.040(6) 0.022(6) 0.013(6) -0.006(4) 0.018(5) 0.000(5)
F16 0.033(7) 0.031(7) 0.056(8) 0.006(6) -0.009(6) 0.005(5)
O8 0.047(9) 0.037(8) 0.044(10) 0.020(7) 0.001(7) 0.015(7)
O1 0.019(7) 0.021(6) 0.011(7) -0.004(5) 0.009(5) 0.005(5)
O2 0.023(7) 0.030(7) 0.020(7) 0.008(6) 0.002(6) -0.014(6)
F21 0.031(6) 0.012(5) 0.030(7) 0.002(4) -0.001(5) -0.003(4)
F22 0.029(6) 0.041(7) 0.018(6) 0.007(5) 0.006(5) -0.002(5)
F23 0.035(6) 0.023(6) 0.013(6) -0.004(4) -0.007(5) 0.011(5)
F26 0.018(6) 0.027(6) 0.029(7) -0.002(5) 0.006(5) -0.014(4)
F27 0.022(6) 0.033(6) 0.029(7) 0.007(5) -0.004(5) 0.018(5)
F28 0.045(7) 0.033(6) 0.014(6) -0.004(5) 0.003(5) -0.004(5)
F29 0.032(7) 0.045(7) 0.031(7) 0.011(5) -0.005(5) 0.011(5)
F30 0.014(5) 0.038(6) 0.025(6) 0.011(5) -0.002(5) -0.003(5)
F32 0.049(8) 0.101(11) 0.029(8) -0.034(7) -0.018(6) 0.030(7)
F33 0.021(6) 0.047(7) 0.043(8) 0.029(6) -0.009(5) -0.010(5)
F35 0.036(7) 0.018(6) 0.031(7) -0.014(5) -0.001(5) 0.006(5)
F36 0.021(6) 0.044(7) 0.058(8) 0.016(6) -0.011(6) -0.002(5)
F37 0.085(9) 0.014(6) 0.046(8) -0.021(5) 0.033(7) -0.013(6)
F40 0.029(7) 0.037(7) 0.051(8) 0.028(6) -0.002(6) 0.003(5)
F43 0.031(6) 0.030(6) 0.038(7) -0.012(5) -0.005(5) 0.014(5)
F44 0.051(8) 0.044(7) 0.026(7) 0.018(5) 0.011(6) -0.016(6)
F50 0.051(8) 0.064(8) 0.029(7) 0.000(6) -0.004(6) 0.044(6)
F78 0.027(6) 0.047(7) 0.028(7) 0.006(5) -0.003(5) -0.016(5)

loop_
_atom_type_symbol
_atom_type_description
_atom_type_scat_dispersion_real
_atom_type_scat_dispersion_imag
_atom_type_scat_source
C C 0.0033 0.0016 'International Tables Vol C Tables 4.2.6.8 and 6.1.1.4'
O O 0.0106 0.0060 'International Tables Vol C Tables 4.2.6.8 and 6.1.1.4'
F F 0.0171 0.0103 'International Tables Vol C Tables 4.2.6.8 and 6.1.1.4'
S S 0.1246 0.1234 'International Tables Vol C Tables 4.2.6.8 and 6.1.1.4'
Cl Cl 0.1484 0.1585 'International Tables Vol C Tables 4.2.6.8 and 6.1.1.4'
Br Br -0.2901 2.4595 'International Tables Vol C Tables 4.2.6.8 and 6.1.1.4'
Sb Sb -0.5866 1.5461 'International Tables Vol C Tables 4.2.6.8 and 6.1.1.4'
Te Te -0.5308 1.6751 'International Tables Vol C Tables 4.2.6.8 and 6.1.1.4'

loop_
_geom_angle_atom_site_label_1
_geom_angle_atom_site_label_2
_geom_angle_atom_site_label_3
_geom_angle
_geom_angle_site_symmetry_1
_geom_angle_site_symmetry_3
O1 Te1 F8 90.7(4) . .
O1 Te1 F26 93.7(4) . .
F8 Te1 F26 175.5(4) . .
O1 Te1 F6 175.7(4) . .
F8 Te1 F6 87.6(4) . .
F26 Te1 F6 87.9(4) . .
O1 Te1 F23 96.8(4) . .
F8 Te1 F23 91.0(5) . .
F26 Te1 F23 89.1(4) . .
F6 Te1 F23 87.2(4) . .
O1 Te1 F2 87.7(4) . .
F8 Te1 F2 89.1(4) . .
F26 Te1 F2 90.4(4) . .
F6 Te1 F2 88.3(4) . .
F23 Te1 F2 175.5(4) . .
O1 Te1 Br3 68.4(3) . .
F8 Te1 Br3 99.7(3) . .
F26 Te1 Br3 81.3(3) . .
F6 Te1 Br3 108.0(3) . .
F23 Te1 Br3 161.6(3) . .
F2 Te1 Br3 22.1(3) . .
F3 Te2 F29 174.4(4) . .
F3 Te2 F28 89.0(5) . .
F29 Te2 F28 90.2(5) . .
F3 Te2 F37 90.0(5) . .
F29 Te2 F37 90.4(5) . .
F28 Te2 F37 174.7(5) . .
F3 Te2 F44 87.7(5) . .
F29 Te2 F44 86.8(5) . .
F28 Te2 F44 88.3(5) . .
F37 Te2 F44 86.5(5) . .
F3 Te2 O2 93.2(4) . .
F29 Te2 O2 92.3(5) . .
F28 Te2 O2 89.6(5) . .
F37 Te2 O2 95.6(5) . .
F44 Te2 O2 177.7(5) . .
F3 Te2 Br1 64.7(3) . 3_666
F29 Te2 Br1 109.7(3) . 3_666
F28 Te2 Br1 79.5(3) . 3_666
F37 Te2 Br1 95.4(3) . 3_666
F44 Te2 Br1 24.7(3) . 3_666
O2 Te2 Br1 155.3(4) . 3_666
F3 Te2 Br3 143.9(3) . .
F29 Te2 Br3 37.2(3) . .
F28 Te2 Br3 127.2(3) . .
F37 Te2 Br3 54.0(4) . .
F44 Te2 Br3 91.9(3) . .
O2 Te2 Br3 88.6(4) . .
Br1 Te2 Br3 115.69(5) 3_666 .
O3 Sb1 O4 89.4(4) . .
O3 Sb1 O2 91.2(4) . .
O4 Sb1 O2 177.9(4) . .
O3 Sb1 O6 91.9(4) . .
O4 Sb1 O6 88.5(4) . .
O2 Sb1 O6 89.4(5) . .
O3 Sb1 O1 87.9(4) . .
O4 Sb1 O1 89.8(4) . .
O2 Sb1 O1 92.3(4) . .
O6 Sb1 O1 178.3(4) . .
O3 Sb1 O5 179.2(4) . .
O4 Sb1 O5 90.6(4) . .
O2 Sb1 O5 88.9(5) . .
O6 Sb1 O5 88.9(4) . .
O1 Sb1 O5 91.2(4) . .
F24 Te4 F40 173.7(4) . .
F24 Te4 F22 90.7(4) . .
F40 Te4 F22 89.5(5) . .
F24 Te4 F11 86.0(4) . .
F40 Te4 F11 87.7(4) . .
F22 Te4 F11 87.5(4) . .
F24 Te4 F13 89.3(4) . .
F40 Te4 F13 90.0(5) . .
F22 Te4 F13 174.9(4) . .
F11 Te4 F13 87.4(4) . .
F24 Te4 O4 93.1(4) . .
F40 Te4 O4 93.2(4) . .
F22 Te4 O4 95.4(4) . .
F11 Te4 O4 177.0(5) . .
F13 Te4 O4 89.8(4) . .
F24 Te4 Br2 47.8(3) . 2_655
F40 Te4 Br2 126.2(3) . 2_655
F22 Te4 Br2 104.9(3) . 2_655
F11 Te4 Br2 43.0(3) . 2_655
F13 Te4 Br2 71.4(3) . 2_655
O4 Te4 Br2 134.9(3) . 2_655
F24 Te4 C1 29.1(4) . 2_655
F40 Te4 C1 145.9(4) . 2_655
F22 Te4 C1 109.4(4) . 2_655
F11 Te4 C1 65.8(4) . 2_655
F13 Te4 C1 68.7(4) . 2_655
O4 Te4 C1 112.3(4) . 2_655
Br2 Te4 C1 22.8(2) 2_655 2_655
F24 Te4 Br1 40.0(3) . 2_655
F40 Te4 Br1 138.1(4) . 2_655
F22 Te4 Br1 129.8(3) . 2_655
F11 Te4 Br1 81.2(3) . 2_655
F13 Te4 Br1 49.5(3) . 2_655
O4 Te4 Br1 96.2(3) . 2_655
Br2 Te4 Br1 40.51(4) 2_655 2_655
C1 Te4 Br1 23.4(2) 2_655 2_655
F67 Te5 F25 177.0(5) . .
F67 Te5 F50 89.4(5) . .
F25 Te5 F50 89.6(5) . .
F67 Te5 O5 88.7(5) . .
F25 Te5 O5 94.1(5) . .
F50 Te5 O5 93.0(5) . .
F67 Te5 F32 90.1(6) . .
F25 Te5 F32 90.6(6) . .
F50 Te5 F32 174.8(5) . .
O5 Te5 F32 92.1(5) . .
F67 Te5 F16 89.5(5) . .
F25 Te5 F16 87.6(5) . .
F50 Te5 F16 87.2(5) . .
O5 Te5 F16 178.2(5) . .
F32 Te5 F16 87.6(5) . .
F67 Te5 Br2 141.3(3) . .
F25 Te5 Br2 36.4(3) . .
F50 Te5 Br2 102.4(3) . .
O5 Te5 Br2 126.5(3) . .
F32 Te5 Br2 74.9(4) . .
F16 Te5 Br2 55.0(3) . .
F67 Te5 Br1 56.0(3) . 1_565
F25 Te5 Br1 123.8(3) . 1_565
F50 Te5 Br1 139.8(4) . 1_565
O5 Te5 Br1 104.7(3) . 1_565
F32 Te5 Br1 37.5(4) . 1_565
F16 Te5 Br1 74.0(3) . 1_565
Br2 Te5 Br1 95.46(5) . 1_565
F21 Te6 F14 88.6(4) . .
F21 Te6 F27 89.9(4) . .
F14 Te6 F27 175.1(4) . .
F21 Te6 F15 174.9(4) . .
F14 Te6 F15 91.2(4) . .
F27 Te6 F15 89.8(4) . .
F21 Te6 F35 87.6(4) . .
F14 Te6 F35 87.9(4) . .
F27 Te6 F35 87.4(4) . .
F15 Te6 F35 87.3(4) . .
F21 Te6 O6 90.8(4) . .
F14 Te6 O6 94.7(4) . .
F27 Te6 O6 90.0(4) . .
F15 Te6 O6 94.3(4) . .
F35 Te6 O6 177.0(4) . .
F21 Te6 Br3 32.4(3) . 1_565
F14 Te6 Br3 60.6(3) . 1_565
F27 Te6 Br3 116.5(3) . 1_565
F15 Te6 Br3 144.8(3) . 1_565
F35 Te6 Br3 72.0(3) . 1_565
O6 Te6 Br3 107.9(3) . 1_565
F21 Te6 Br2 133.0(3) . 3_676
F14 Te6 Br2 99.5(3) . 3_676
F27 Te6 Br2 78.2(3) . 3_676
F15 Te6 Br2 42.1(3) . 3_676
F35 Te6 Br2 47.0(3) . 3_676
O6 Te6 Br2 133.8(3) . 3_676
Br3 Te6 Br2 117.44(5) 1_565 3_676
F43 Te3 F30 89.9(5) . .
F43 Te3 F7 174.6(4) . .
F30 Te3 F7 89.1(5) . .
F43 Te3 F33 89.6(5) . .
F30 Te3 F33 174.4(4) . .
F7 Te3 F33 90.9(5) . .
F43 Te3 F36 87.1(5) . .
F30 Te3 F36 87.9(4) . .
F7 Te3 F36 87.6(5) . .
F33 Te3 F36 86.6(4) . .
F43 Te3 O3 93.5(4) . .
F30 Te3 O3 90.0(4) . .
F7 Te3 O3 91.7(4) . .
F33 Te3 O3 95.5(4) . .
F36 Te3 O3 177.8(4) . .
F43 Te3 Br2 133.2(3) . 4_575
F30 Te3 Br2 83.4(3) . 4_575
F7 Te3 Br2 41.4(3) . 4_575
F33 Te3 Br2 92.9(3) . 4_575
F36 Te3 Br2 46.6(4) . 4_575
O3 Te3 Br2 132.5(3) . 4_575
F43 Te3 Br1 112.6(3) . 4_575
F30 Te3 Br1 121.0(3) . 4_575
F7 Te3 Br1 63.7(3) . 4_575
F33 Te3 Br1 54.3(3) . 4_575
F36 Te3 Br1 43.3(3) . 4_575
O3 Te3 Br1 137.9(3) . 4_575
Br2 Te3 Br1 40.97(4) 4_575 4_575
C1 Br1 O7 174.6(6) . 4_666
C1 Br1 F8 118.7(5) . 2_645
O7 Br1 F8 64.5(3) 4_666 2_645
C1 Br1 Br3 30.4(5) . .
O7 Br1 Br3 146.9(3) 4_666 .
F8 Br1 Br3 101.7(2) 2_645 .
C1 Br1 Br2 29.8(5) . .
O7 Br1 Br2 152.4(3) 4_666 .
F8 Br1 Br2 127.57(19) 2_645 .
Br3 Br1 Br2 60.22(6) . .
C1 Br1 F44 79.0(5) . 3_666
O7 Br1 F44 95.8(4) 4_666 3_666
F8 Br1 F44 141.0(3) 2_645 3_666
Br3 Br1 F44 76.01(19) . 3_666
Br2 Br1 F44 85.9(2) . 3_666
C1 Br1 F36 88.4(5) . 4_676
O7 Br1 F36 91.1(3) 4_666 4_676
F8 Br1 F36 140.4(3) 2_645 4_676
Br3 Br1 F36 114.10(18) . 4_676
Br2 Br1 F36 63.93(19) . 4_676
F44 Br1 F36 67.8(3) 3_666 4_676
C1 Br1 F24 64.3(5) . 2_645
O7 Br1 F24 120.7(4) 4_666 2_645
F8 Br1 F24 62.8(2) 2_645 2_645
Br3 Br1 F24 70.14(16) . 2_645
Br2 Br1 F24 64.78(16) . 2_645
F44 Br1 F24 143.0(2) 3_666 2_645
F36 Br1 F24 113.4(2) 4_676 2_645
C1 Br1 F32 106.5(5) . 1_545
O7 Br1 F32 69.4(4) 4_666 1_545
F8 Br1 F32 78.0(3) 2_645 1_545
Br3 Br1 F32 78.47(19) . 1_545
Br2 Br1 F32 133.69(19) . 1_545
F44 Br1 F32 63.3(3) 3_666 1_545
F36 Br1 F32 124.1(3) 4_676 1_545
F24 Br1 F32 121.7(3) 2_645 1_545
C1 Br1 F13 94.6(5) . 2_645
O7 Br1 F13 90.7(3) 4_666 2_645
F8 Br1 F13 64.4(2) 2_645 2_645
Br3 Br1 F13 110.99(15) . 2_645
Br2 Br1 F13 76.84(15) . 2_645
F44 Br1 F13 153.6(2) 3_666 2_645
F36 Br1 F13 86.6(2) 4_676 2_645
F24 Br1 F13 42.4(2) 2_645 2_645
F32 Br1 F13 142.2(2) 1_545 2_645
C1 Br2 O8 163.0(6) . 4_676
C1 Br2 Br3 28.5(5) . .
O8 Br2 Br3 152.6(3) 4_676 .
C1 Br2 Br1 31.0(5) . .
O8 Br2 Br1 139.7(3) 4_676 .
Br3 Br2 Br1 59.52(6) . .
C1 Br2 F15 132.1(5) . 3_676
O8 Br2 F15 64.7(3) 4_676 3_676
Br3 Br2 F15 122.53(19) . 3_676
Br1 Br2 F15 130.05(17) . 3_676
C1 Br2 F25 90.3(5) . .
O8 Br2 F25 90.1(3) 4_676 .
Br3 Br2 F25 63.42(19) . .
Br1 Br2 F25 119.12(19) . .
F15 Br2 F25 97.4(3) 3_676 .
C1 Br2 F7 108.0(5) . 4_676
O8 Br2 F7 64.4(3) 4_676 4_676
Br3 Br2 F7 136.1(2) . 4_676
Br1 Br2 F7 77.2(2) . 4_676
F15 Br2 F7 90.1(3) 3_676 4_676
F25 Br2 F7 147.2(3) . 4_676
C1 Br2 F11 103.0(5) . 2_645
O8 Br2 F11 60.0(3) 4_676 2_645
Br3 Br2 F11 109.24(18) . 2_645
Br1 Br2 F11 91.86(17) . 2_645
F15 Br2 F11 124.4(2) 3_676 2_645
F25 Br2 F11 87.8(3) . 2_645
F7 Br2 F11 62.1(2) 4_676 2_645
C1 Br2 F35 87.9(5) . 3_676
O8 Br2 F35 108.4(3) 4_676 3_676
Br3 Br2 F35 86.39(17) . 3_676
Br1 Br2 F35 91.29(16) . 3_676
F15 Br2 F35 44.3(2) 3_676 3_676
F25 Br2 F35 104.8(2) . 3_676
F7 Br2 F35 102.8(2) 4_676 3_676
F11 Br2 F35 163.3(2) 2_645 3_676
C1 Br2 F36 87.3(5) . 4_676
O8 Br2 F36 95.7(3) 4_676 4_676
Br3 Br2 F36 111.65(18) . 4_676
Br1 Br2 F36 61.67(17) . 4_676
F15 Br2 F36 75.6(2) 3_676 4_676
F25 Br2 F36 167.9(3) . 4_676
F7 Br2 F36 44.1(2) 4_676 4_676
F11 Br2 F36 104.3(2) 2_645 4_676
F35 Br2 F36 63.3(2) 3_676 4_676
C1 Br3 F21 148.0(5) . 1_545
C1 Br3 F2 150.3(5) . .
F21 Br3 F2 61.6(3) 1_545 .
C1 Br3 Br1 31.7(5) . .
F21 Br3 Br1 129.37(18) 1_545 .
F2 Br3 Br1 146.6(2) . .
C1 Br3 Br2 28.6(5) . .
F21 Br3 Br2 146.5(2) 1_545 .
F2 Br3 Br2 131.88(19) . .
Br1 Br3 Br2 60.26(6) . .
C1 Br3 F25 87.7(5) . .
F21 Br3 F25 111.4(2) 1_545 .
F2 Br3 F25 72.8(3) . .
Br1 Br3 F25 117.25(19) . .
Br2 Br3 F25 60.66(19) . .
C1 Br3 F50 94.9(5) . 2_645
F21 Br3 F50 105.7(2) 1_545 2_645
F2 Br3 F50 68.0(3) . 2_645
Br1 Br3 F50 78.69(19) . 2_645
Br2 Br3 F50 107.77(17) . 2_645
F25 Br3 F50 100.8(3) . 2_645
C1 Br3 F29 88.5(5) . .
F21 Br3 F29 84.6(3) 1_545 .
F2 Br3 F29 96.0(2) . .
Br1 Br3 F29 115.31(17) . .
Br2 Br3 F29 64.99(17) . .
F25 Br3 F29 51.3(2) . .
F50 Br3 F29 151.9(2) 2_645 .
C1 Br3 F24 54.8(5) . 2_645
F21 Br3 F24 152.7(2) 1_545 2_645
F2 Br3 F24 97.9(2) . 2_645
Br1 Br3 F24 58.55(15) . 2_645
Br2 Br3 F24 60.51(15) . 2_645
F25 Br3 F24 75.5(2) . 2_645
F50 Br3 F24 47.4(2) 2_645 2_645
F29 Br3 F24 117.2(2) . 2_645
C1 Br3 F14 108.3(5) . 1_545
F21 Br3 F14 42.1(2) 1_545 1_545
F2 Br3 F14 100.4(2) . 1_545
Br1 Br3 F14 88.09(15) . 1_545
Br2 Br3 F14 124.16(16) . 1_545
F25 Br3 F14 144.1(2) . 1_545
F50 Br3 F14 109.2(2) 2_645 1_545
F29 Br3 F14 96.0(2) . 1_545
F24 Br3 F14 139.9(2) 2_645 1_545
O7 S1 O8 120.9(9) . .
O7 S1 F78 107.0(8) . .
O8 S1 F78 108.7(7) . .
O7 S1 Cl1 110.0(6) . .
O8 S1 Cl1 109.9(6) . .
F78 S1 Cl1 97.8(5) . .
O7 S1 Br1 19.9(6) . 4_565
O8 S1 Br1 110.5(6) . 4_565
F78 S1 Br1 126.6(4) . 4_565
Cl1 S1 Br1 101.3(2) . 4_565
O7 S1 Br2 120.6(6) . 4_575
O8 S1 Br2 15.7(5) . 4_575
F78 S1 Br2 95.0(4) . 4_575
Cl1 S1 Br2 120.8(2) . 4_575
Br1 S1 Br2 115.79(12) 4_565 4_575
Te1 F2 Br3 144.3(4) . .
Te3 O3 Sb1 139.2(6) . .
Te4 O4 Sb1 140.0(6) . .
Te3 F7 Br2 117.2(4) . 4_575
Te3 F7 Br1 92.3(4) . 4_575
Br2 F7 Br1 49.34(15) 4_575 4_575
Te1 F8 Br1 162.9(5) . 2_655
S1 O7 Br1 150.2(9) . 4_565
Te5 O5 Sb1 139.3(6) . .
Te4 F11 Br2 115.2(4) . 2_655
Te6 O6 Sb1 138.0(6) . .
Te4 F13 Br1 108.1(4) . 2_655
Te6 F14 Br3 94.6(3) . 1_565
Te6 F15 Br2 115.9(4) . 3_676
Te5 F16 Br2 101.6(4) . .
S1 O8 Br2 156.6(8) . 4_575
Te1 O1 Sb1 138.7(6) . .
Te2 O2 Sb1 140.7(6) . .
Te6 F21 Br3 128.4(4) . 1_565
Te4 F24 C1 134.3(5) . 2_655
Te4 F24 Br1 119.8(4) . 2_655
C1 F24 Br1 32.7(3) 2_655 2_655
Te4 F24 Br2 109.6(4) . 2_655
C1 F24 Br2 30.6(3) 2_655 2_655
Br1 F24 Br2 53.94(15) 2_655 2_655
Te4 F24 Br3 160.6(4) . 2_655
C1 F24 Br3 28.1(3) 2_655 2_655
Br1 F24 Br3 51.31(13) 2_655 2_655
Br2 F24 Br3 51.03(13) 2_655 2_655
Te5 F25 Br2 124.6(5) . .
Te5 F25 Br3 153.1(5) . .
Br2 F25 Br3 55.91(17) . .
Te5 F25 C1 142.0(5) . .
Br2 F25 C1 28.4(3) . .
Br3 F25 C1 28.3(3) . .
Te2 F29 Br3 124.8(5) . .
Te2 F29 Br2 166.8(5) . .
Br3 F29 Br2 51.96(14) . .
Te2 F29 C1 151.7(5) . .
Br3 F29 C1 27.0(2) . .
Br2 F29 C1 27.0(2) . .
Te5 F32 Br1 124.3(6) . 1_565
Te3 F33 Br1 101.9(4) . 4_575
Te6 F35 Br2 109.9(4) . 3_676
Te6 F35 C1 137.7(5) . 3_676
Br2 F35 C1 28.0(2) 3_676 3_676
Te3 F36 Br1 114.7(4) . 4_575
Te3 F36 Br2 110.6(4) . 4_575
Br1 F36 Br2 54.40(18) 4_575 4_575
Te3 F36 C1 124.0(5) . 4_575
Br1 F36 C1 29.0(2) 4_575 4_575
Br2 F36 C1 27.8(2) 4_575 4_575
Te2 F37 Br3 104.4(5) . .
Br3 C1 Br2 122.9(9) . .
Br3 C1 Br1 117.9(8) . .
Br2 C1 Br1 119.1(9) . .
Br3 C1 F24 97.1(7) . 2_645
Br2 C1 F24 87.9(6) . 2_645
Br1 C1 F24 83.0(6) . 2_645
Br3 C1 F44 92.5(6) . 3_666
Br2 C1 F44 109.5(7) . 3_666
Br1 C1 F44 68.6(5) . 3_666
F24 C1 F44 151.2(6) 2_645 3_666
Br3 C1 F25 64.1(5) . .
Br2 C1 F25 61.3(5) . .
Br1 C1 F25 161.8(7) . .
F24 C1 F25 78.8(4) 2_645 .
F44 C1 F25 129.4(5) 3_666 .
Br3 C1 F35 100.8(6) . 3_676
Br2 C1 F35 64.1(5) . 3_676
Br1 C1 F35 107.1(6) . 3_676
F24 C1 F35 151.7(6) 2_645 3_676
F44 C1 F35 49.5(3) 3_666 3_676
F25 C1 F35 89.5(4) . 3_676
Br3 C1 F36 152.3(7) . 4_676
Br2 C1 F36 64.9(5) . 4_676
Br1 C1 F36 62.6(5) . 4_676
F24 C1 F36 110.1(5) 2_645 4_676
F44 C1 F36 61.2(4) 3_666 4_676
F25 C1 F36 125.0(5) . 4_676
F35 C1 F36 56.5(3) 3_676 4_676
Br3 C1 F29 64.5(5) . .
Br2 C1 F29 66.4(5) . .
Br1 C1 F29 152.2(7) . .
F24 C1 F29 124.8(5) 2_645 .
F44 C1 F29 83.8(4) 3_666 .
F25 C1 F29 46.0(3) . .
F35 C1 F29 48.3(3) 3_676 .
F36 C1 F29 101.8(4) 4_676 .
Br3 C1 F50 59.4(5) . 2_645
Br2 C1 F50 128.7(7) . 2_645
Br1 C1 F50 81.2(5) . 2_645
F24 C1 F50 45.6(3) 2_645 2_645
F44 C1 F50 121.9(5) 3_666 2_645
F25 C1 F50 85.5(4) . 2_645
F35 C1 F50 159.8(5) 3_676 2_645
F36 C1 F50 140.2(5) 4_676 2_645
F29 C1 F50 117.9(5) . 2_645
Te2 F44 Br1 141.4(5) . 3_666
Te2 F44 C1 173.3(6) . 3_666
Br1 F44 C1 32.4(3) 3_666 3_666
Te2 F44 Br3 157.8(5) . 3_666
Br1 F44 Br3 50.85(14) 3_666 3_666
C1 F44 Br3 27.2(3) 3_666 3_666
Te5 F50 Br3 128.7(5) . 2_655
Te5 F50 C1 136.8(5) . 2_655
Br3 F50 C1 25.6(2) 2_655 2_655
Te5 F67 Br3 116.2(4) . 1_565
Te5 F67 Br1 102.8(4) . 1_565
Br3 F67 Br1 44.58(12) 1_565 1_565

loop_
_geom_bond_atom_site_label_1
_geom_bond_atom_site_label_2
_geom_bond_distance
_geom_bond_site_symmetry_2
Te1 O1 1.819(10) .
Te1 F8 1.823(10) .
Te1 F26 1.833(8) .
Te1 F6 1.842(9) .
Te1 F23 1.842(9) .
Te1 F2 1.852(9) .
Te1 Br3 4.610(3) .
Te2 F3 1.815(9) .
Te2 F29 1.817(10) .
Te2 F28 1.822(9) .
Te2 F37 1.832(9) .
Te2 F44 1.844(9) .
Te2 O2 1.856(10) .
Te2 Br1 4.794(2) 3_666
Te2 Br3 4.822(3) .
Sb1 O3 1.936(10) .
Sb1 O4 1.945(10) .
Sb1 O2 1.953(11) .
Sb1 O6 1.967(10) .
Sb1 O1 1.979(10) .
Sb1 O5 1.981(10) .
Te4 F24 1.822(9) .
Te4 F40 1.829(10) .
Te4 F22 1.832(10) .
Te4 F11 1.833(9) .
Te4 F13 1.838(9) .
Te4 O4 1.850(10) .
Te4 Br2 4.465(3) 2_655
Te4 C1 4.552(16) 2_655
Te4 Br1 4.589(2) 2_655
Te5 F67 1.794(11) .
Te5 F25 1.807(10) .
Te5 F50 1.817(10) .
Te5 O5 1.824(11) .
Te5 F32 1.839(11) .
Te5 F16 1.849(10) .
Te5 Br2 4.576(2) .
Te5 Br1 4.847(2) 1_565
Te6 F21 1.823(9) .
Te6 F14 1.825(9) .
Te6 F27 1.832(9) .
Te6 F15 1.832(9) .
Te6 F35 1.833(9) .
Te6 O6 1.840(10) .
Te6 Br3 4.342(3) 1_565
Te6 Br2 4.398(2) 3_676
Te3 F43 1.822(10) .
Te3 F30 1.832(9) .
Te3 F7 1.833(10) .
Te3 F33 1.849(9) .
Te3 F36 1.852(10) .
Te3 O3 1.868(10) .
Te3 Br2 4.467(2) 4_575
Te3 Br1 4.496(3) 4_575
Br1 C1 1.851(16) .
Br1 O7 2.778(13) 4_666
Br1 F8 3.101(10) 2_645
Br1 Br3 3.113(3) .
Br1 Br2 3.137(3) .
Br1 F44 3.212(10) 3_666
Br1 F36 3.396(11) 4_676
Br1 F24 3.403(9) 2_645
Br1 F32 3.567(12) 1_545
Br1 F13 3.673(10) 2_645
Br2 C1 1.787(16) .
Br2 O8 2.839(12) 4_676
Br2 Br3 3.136(3) .
Br2 F15 3.278(9) 3_676
Br2 F25 3.301(11) .
Br2 F7 3.321(10) 4_676
Br2 F11 3.366(10) 2_645
Br2 F35 3.422(10) 3_676
Br2 F36 3.465(11) 4_676
Br3 C1 1.783(16) .
Br3 F21 2.969(9) 1_545
Br3 F2 2.977(9) .
Br3 F25 3.386(10) .
Br3 F50 3.546(12) 2_645
Br3 F29 3.549(10) .
Br3 F24 3.752(9) 2_645
Br3 F14 3.797(9) 1_545
S1 O7 1.404(13) .
S1 O8 1.417(12) .
S1 F78 1.533(10) .
S1 Cl1 1.942(7) .
S1 Br1 4.056(5) 4_565
S1 Br2 4.178(5) 4_575
F7 Br2 3.321(10) 4_575
F7 Br1 4.033(11) 4_575
F8 Br1 3.101(10) 2_655
O7 Br1 2.778(13) 4_565
F11 Br2 3.366(10) 2_655
F13 Br1 3.673(10) 2_655
F14 Br3 3.797(9) 1_565
F15 Br2 3.278(9) 3_676
O8 Br2 2.839(12) 4_575
F21 Br3 2.969(9) 1_565
F24 C1 3.089(18) 2_655
F24 Br1 3.403(9) 2_655
F24 Br2 3.510(9) 2_655
F24 Br3 3.752(9) 2_655
F25 C1 3.762(19) .
F29 C1 3.930(19) .
F32 Br1 3.567(12) 1_565
F33 Br1 3.734(10) 4_575
F35 Br2 3.422(10) 3_676
F35 C1 3.803(19) 3_676
F36 Br1 3.396(11) 4_575
F36 Br2 3.465(11) 4_575
F36 C1 3.82(2) 4_575
C1 F24 3.089(18) 2_645
C1 F44 3.388(18) 3_666
C1 F35 3.803(19) 3_676
C1 F36 3.82(2) 4_676
C1 F50 4.10(2) 2_645
F44 Br1 3.212(10) 3_666
F44 C1 3.388(19) 3_666
F44 Br3 3.896(10) 3_666
F50 Br3 3.546(12) 2_655
F50 C1 4.10(2) 2_655
F67 Br3 4.086(11) 1_565
F67 Br1 4.123(11) 1_565
